data_7041350
loop_
_publ_author_name
'Hanf, S.'
'Garc\'ia-Rodr\'iguez, R'
'Feldmann, S.'
'Bond, A. D.'
'Hey-Hawkins, E'
'Wright, D. S.'

_publ_section_title
;
 Multidentate 2-pyridyl-phosphine ligands - towards ligand tuning and
 chirality.
;
_journal_issue 3
_journal_name_full 'Dalton transactions (Cambridge, England : 2003)'
_journal_page_first 814
_journal_page_last 824
_journal_paper_doi 10.1039/c6dt04390a
_journal_volume 46
_journal_year 2017
_chemical_formula_moiety 'C22 H22 Cl2 Li2 N4 O2 P2'
_chemical_formula_sum 'C22 H22 Cl2 Li2 N4 O2 P2'
_chemical_formula_weight 521.15
_space_group_crystal_system monoclinic
_space_group_IT_number 14
_space_group_name_Hall '-P 2yn'
_space_group_name_H-M_alt 'P 1 21/n 1'
_symmetry_space_group_name_Hall '-P 2yn'
_symmetry_space_group_name_H-M 'P 1 21/n 1'
_atom_sites_solution_hydrogens geom
_audit_creation_method SHELXL-2014/7
_audit_update_record
;
2016-09-22 deposited with the CCDC.
2016-12-07 downloaded from the CCDC.
;
_cell_angle_alpha 90
_cell_angle_beta 98.7640(10)
_cell_angle_gamma 90
_cell_formula_units_Z 2
_cell_length_a 9.6580(3)
_cell_length_b 13.2919(4)
_cell_length_c 10.1121(3)
_cell_measurement_reflns_used 9971
_cell_measurement_temperature 180(2)
_cell_measurement_theta_max 66.65
_cell_measurement_theta_min 3.33
_cell_volume 1282.97(7)
_computing_cell_refinement 'SAINT (Bruker, 2014)'
_computing_data_collection 'APEX2 (Bruker, 2014)'
_computing_data_reduction SAINT
_computing_molecular_graphics 'Mercury (Macrae et al., 2008)'
_computing_publication_material SHELXL
_computing_structure_refinement 'SHELXL (Sheldrick, 2015)'
_computing_structure_solution 'SHELXT (Sheldrick, 2015)'
_diffrn_ambient_temperature 180(2)
_diffrn_measured_fraction_theta_full 0.999
_diffrn_measured_fraction_theta_max 0.999
_diffrn_measurement_device_type 'Bruker D8-QUEST PHOTON-100'
_diffrn_measurement_method '\w and \f-scans'
_diffrn_radiation_type CuK\a
_diffrn_radiation_wavelength 1.54178
_diffrn_reflns_av_R_equivalents 0.0363
_diffrn_reflns_av_unetI/netI 0.0206
_diffrn_reflns_Laue_measured_fraction_full 0.999
_diffrn_reflns_Laue_measured_fraction_max 0.999
_diffrn_reflns_limit_h_max 11
_diffrn_reflns_limit_h_min -11
_diffrn_reflns_limit_k_max 15
_diffrn_reflns_limit_k_min -15
_diffrn_reflns_limit_l_max 12
_diffrn_reflns_limit_l_min -11
_diffrn_reflns_number 17882
_diffrn_reflns_point_group_measured_fraction_full 0.999
_diffrn_reflns_point_group_measured_fraction_max 0.999
_diffrn_reflns_theta_full 66.660
_diffrn_reflns_theta_max 66.660
_diffrn_reflns_theta_min 5.538
_diffrn_source 'Incoatec I\mS Cu microsource'
_exptl_absorpt_coefficient_mu 3.670
_exptl_absorpt_correction_T_max 0.7528
_exptl_absorpt_correction_T_min 0.5834
_exptl_absorpt_correction_type multi-scan
_exptl_absorpt_process_details 'SADABS (Bruker, 2014)'
_exptl_crystal_colour colourless
_exptl_crystal_density_diffrn 1.349
_exptl_crystal_description block
_exptl_crystal_F_000 536
_exptl_crystal_size_max 0.230
_exptl_crystal_size_mid 0.130
_exptl_crystal_size_min 0.120
_refine_diff_density_max 0.588
_refine_diff_density_min -0.510
_refine_diff_density_rms 0.066
_refine_ls_extinction_method none
_refine_ls_goodness_of_fit_ref 1.067
_refine_ls_hydrogen_treatment constr
_refine_ls_matrix_type full
_refine_ls_number_parameters 155
_refine_ls_number_reflns 2262
_refine_ls_number_restraints 0
_refine_ls_restrained_S_all 1.067
_refine_ls_R_factor_all 0.0423
_refine_ls_R_factor_gt 0.0373
_refine_ls_shift/su_max 0.000
_refine_ls_shift/su_mean 0.000
_refine_ls_structure_factor_coef Fsqd
_refine_ls_weighting_details 'w=1/[\s^2^(Fo^2^)+(0.0501P)^2^+1.3121P] where P=(Fo^2^+2Fc^2^)/3'
_refine_ls_weighting_scheme calc
_refine_ls_wR_factor_gt 0.1028
_refine_ls_wR_factor_ref 0.1062
_reflns_Friedel_coverage 0.000
_reflns_number_gt 2054
_reflns_number_total 2262
_reflns_threshold_expression 'I > 2\s(I)'
_cod_data_source_file c6dt04390a2.cif
_cod_data_source_block 4
_cod_depositor_comments 'Adding full bibliography for 7041350--7041357.cif.'
_cod_database_code 7041350
_cambridge_user_name 'Schirin Hanf'
_cambridge_user_crsid sh811
_cambridge_supervisor_name 'Dominic Wright'
_cambridge_supervisor_crsid dsw1000
_cambridge_crystallographer_name 'Andrew Bond'
_cambridge_crystallographer_crsid adb29
_cambridge_sample_id SH170
_cambridge_data_id DW_B2_0122
_shelx_space_group_comment
;
The symmetry employed for this shelxl refinement is uniquely defined
by the following loop, which should always be used as a source of
symmetry information in preference to the above space-group names.
They are only intended as comments.
;
_shelx_estimated_absorpt_t_min 0.486
_shelx_estimated_absorpt_t_max 0.667

loop_
_space_group_symop_operation_xyz
'x, y, z'
'-x+1/2, y+1/2, -z+1/2'
'-x, -y, -z'
'x-1/2, -y-1/2, z-1/2'

loop_
_atom_site_label
_atom_site_type_symbol
_atom_site_fract_x
_atom_site_fract_y
_atom_site_fract_z
_atom_site_U_iso_or_equiv
_atom_site_adp_type
_atom_site_occupancy
_atom_site_site_symmetry_order
_atom_site_calc_flag
_atom_site_refinement_flags_posn
_atom_site_refinement_flags_adp
Cl1 Cl 0.59806(6) 0.48122(5) 0.67044(5) 0.03179(18) Uani 1 1 d . .
P1 P 0.73313(6) 0.35860(5) 0.19082(6) 0.03241(19) Uani 1 1 d . .
O1 O 0.8466(2) 0.31207(16) 0.10377(18) 0.0478(5) Uani 1 1 d . .
N1 N 0.6814(2) 0.29462(15) 0.4289(2) 0.0322(5) Uani 1 1 d . .
N2 N 0.7761(2) 0.50322(14) 0.3777(2) 0.0303(4) Uani 1 1 d . .
Li1 Li 0.6046(4) 0.4417(3) 0.4445(4) 0.0346(9) Uani 1 1 d . .
C1 C 0.8153(4) 0.3230(3) -0.0390(3) 0.0678(10) Uani 1 1 d . .
H1A H 0.7169 0.3057 -0.0690 0.102 Uiso 1 1 calc R U
H1B H 0.8755 0.2780 -0.0818 0.102 Uiso 1 1 calc R U
H1C H 0.8320 0.3927 -0.0636 0.102 Uiso 1 1 calc R U
C11 C 0.7570(2) 0.26985(18) 0.3324(2) 0.0299(5) Uani 1 1 d . .
C12 C 0.8425(3) 0.18614(19) 0.3393(3) 0.0382(6) Uani 1 1 d . .
H12 H 0.8937 0.1705 0.2689 0.046 Uiso 1 1 calc R U
C13 C 0.8516(3) 0.1258(2) 0.4515(3) 0.0487(8) Uani 1 1 d . .
H13 H 0.9101 0.0680 0.4595 0.058 Uiso 1 1 calc R U
C14 C 0.7753(3) 0.1496(2) 0.5518(3) 0.0515(8) Uani 1 1 d . .
H14 H 0.7799 0.1087 0.6293 0.062 Uiso 1 1 calc R U
C15 C 0.6921(3) 0.2346(2) 0.5367(3) 0.0424(6) Uani 1 1 d . .
H15 H 0.6399 0.2514 0.6060 0.051 Uiso 1 1 calc R U
C21 C 0.8356(2) 0.46226(18) 0.2786(2) 0.0302(5) Uani 1 1 d . .
C22 C 0.9597(3) 0.4982(2) 0.2434(3) 0.0393(6) Uani 1 1 d . .
H22 H 0.9998 0.4677 0.1731 0.047 Uiso 1 1 calc R U
C23 C 1.0243(3) 0.5800(2) 0.3135(3) 0.0430(7) Uani 1 1 d . .
H23 H 1.1100 0.6057 0.2924 0.052 Uiso 1 1 calc R U
C24 C 0.9628(3) 0.6233(2) 0.4135(3) 0.0382(6) Uani 1 1 d . .
H24 H 1.0037 0.6803 0.4609 0.046 Uiso 1 1 calc R U
C25 C 0.8401(3) 0.58180(18) 0.4435(3) 0.0347(6) Uani 1 1 d . .
H25 H 0.7991 0.6105 0.5143 0.042 Uiso 1 1 calc R U

loop_
_atom_site_aniso_label
_atom_site_aniso_U_11
_atom_site_aniso_U_22
_atom_site_aniso_U_33
_atom_site_aniso_U_23
_atom_site_aniso_U_13
_atom_site_aniso_U_12
Cl1 0.0251(3) 0.0428(3) 0.0271(3) -0.0067(2) 0.0025(2) 0.0043(2)
P1 0.0322(3) 0.0362(4) 0.0284(3) -0.0004(3) 0.0034(2) 0.0008(3)
O1 0.0520(12) 0.0583(13) 0.0355(10) -0.0072(9) 0.0141(9) 0.0035(10)
N1 0.0332(11) 0.0302(11) 0.0336(11) 0.0018(8) 0.0068(9) -0.0036(8)
N2 0.0300(10) 0.0268(10) 0.0333(11) 0.0047(8) 0.0029(8) 0.0015(8)
Li1 0.031(2) 0.035(2) 0.039(2) -0.0014(18) 0.0092(18) 0.0013(17)
C1 0.097(3) 0.073(2) 0.0379(17) -0.0003(16) 0.0275(18) -0.007(2)
C11 0.0284(12) 0.0287(12) 0.0313(12) -0.0042(10) 0.0006(9) -0.0042(9)
C12 0.0333(13) 0.0305(13) 0.0481(15) -0.0097(11) -0.0022(11) 0.0009(10)
C13 0.0462(16) 0.0263(13) 0.066(2) -0.0017(13) -0.0147(14) 0.0018(12)
C14 0.0635(19) 0.0358(15) 0.0489(17) 0.0126(13) -0.0119(15) -0.0098(14)
C15 0.0519(16) 0.0384(15) 0.0368(14) 0.0063(11) 0.0063(12) -0.0091(12)
C21 0.0295(12) 0.0316(12) 0.0287(12) 0.0062(10) 0.0024(10) 0.0023(10)
C22 0.0339(14) 0.0482(16) 0.0368(14) 0.0062(12) 0.0081(11) -0.0016(12)
C23 0.0322(14) 0.0517(17) 0.0439(15) 0.0134(13) 0.0016(11) -0.0109(12)
C24 0.0368(14) 0.0341(13) 0.0395(14) 0.0076(11) -0.0073(11) -0.0050(11)
C25 0.0372(13) 0.0289(12) 0.0362(13) 0.0020(10) 0.0001(11) 0.0015(10)

loop_
_atom_type_symbol
_atom_type_description
_atom_type_scat_dispersion_real
_atom_type_scat_dispersion_imag
_atom_type_scat_source
C C 0.0181 0.0091 'International Tables Vol C Tables 4.2.6.8 and 6.1.1.4'
H H 0.0000 0.0000 'International Tables Vol C Tables 4.2.6.8 and 6.1.1.4'
Li Li 0.0008 0.0003 'International Tables Vol C Tables 4.2.6.8 and 6.1.1.4'
N N 0.0311 0.0180 'International Tables Vol C Tables 4.2.6.8 and 6.1.1.4'
O O 0.0492 0.0322 'International Tables Vol C Tables 4.2.6.8 and 6.1.1.4'
P P 0.2955 0.4335 'International Tables Vol C Tables 4.2.6.8 and 6.1.1.4'
Cl Cl 0.3639 0.7018 'International Tables Vol C Tables 4.2.6.8 and 6.1.1.4'

loop_
_geom_angle_atom_site_label_1
_geom_angle_atom_site_label_2
_geom_angle_atom_site_label_3
_geom_angle
_geom_angle_site_symmetry_1
_geom_angle_site_symmetry_3
Li1 Cl1 Li1 76.17(16) 3_666 .
O1 P1 C11 99.32(11) . .
O1 P1 C21 100.84(11) . .
C11 P1 C21 96.31(10) . .
C1 O1 P1 116.7(2) . .
C15 N1 C11 117.4(2) . .
C15 N1 Li1 118.4(2) . .
C11 N1 Li1 121.2(2) . .
C25 N2 C21 118.0(2) . .
C25 N2 Li1 118.8(2) . .
C21 N2 Li1 122.8(2) . .
N2 Li1 N1 91.95(18) . .
N2 Li1 Cl1 108.44(19) . 3_666
N1 Li1 Cl1 130.0(2) . 3_666
N2 Li1 Cl1 111.89(19) . .
N1 Li1 Cl1 109.98(19) . .
Cl1 Li1 Cl1 103.83(16) 3_666 .
N2 Li1 Li1 124.0(3) . 3_666
N1 Li1 Li1 143.0(3) . 3_666
Cl1 Li1 Li1 51.94(13) 3_666 3_666
Cl1 Li1 Li1 51.89(13) . 3_666
O1 C1 H1A 109.5 . .
O1 C1 H1B 109.5 . .
H1A C1 H1B 109.5 . .
O1 C1 H1C 109.5 . .
H1A C1 H1C 109.5 . .
H1B C1 H1C 109.5 . .
N1 C11 C12 123.1(2) . .
N1 C11 P1 112.91(17) . .
C12 C11 P1 124.0(2) . .
C13 C12 C11 118.2(3) . .
C13 C12 H12 120.9 . .
C11 C12 H12 120.9 . .
C14 C13 C12 119.8(3) . .
C14 C13 H13 120.1 . .
C12 C13 H13 120.1 . .
C13 C14 C15 118.3(3) . .
C13 C14 H14 120.9 . .
C15 C14 H14 120.9 . .
N1 C15 C14 123.2(3) . .
N1 C15 H15 118.4 . .
C14 C15 H15 118.4 . .
N2 C21 C22 122.4(2) . .
N2 C21 P1 113.75(17) . .
C22 C21 P1 123.7(2) . .
C21 C22 C23 118.4(3) . .
C21 C22 H22 120.8 . .
C23 C22 H22 120.8 . .
C24 C23 C22 119.4(2) . .
C24 C23 H23 120.3 . .
C22 C23 H23 120.3 . .
C23 C24 C25 118.4(2) . .
C23 C24 H24 120.8 . .
C25 C24 H24 120.8 . .
N2 C25 C24 123.3(2) . .
N2 C25 H25 118.4 . .
C24 C25 H25 118.4 . .

loop_
_geom_bond_atom_site_label_1
_geom_bond_atom_site_label_2
_geom_bond_distance
_geom_bond_site_symmetry_2
Cl1 Li1 2.353(4) 3_666
Cl1 Li1 2.354(4) .
P1 O1 1.6289(19) .
P1 C11 1.842(2) .
P1 C21 1.843(3) .
O1 C1 1.437(4) .
N1 C15 1.342(3) .
N1 C11 1.346(3) .
N1 Li1 2.106(5) .
N2 C25 1.338(3) .
N2 C21 1.344(3) .
N2 Li1 2.052(5) .
Li1 Cl1 2.353(4) 3_666
Li1 Li1 2.904(8) 3_666
C1 H1A 0.9800 .
C1 H1B 0.9800 .
C1 H1C 0.9800 .
C11 C12 1.381(3) .
C12 C13 1.381(4) .
C12 H12 0.9500 .
C13 C14 1.378(5) .
C13 H13 0.9500 .
C14 C15 1.382(4) .
C14 H14 0.9500 .
C15 H15 0.9500 .
C21 C22 1.386(4) .
C22 C23 1.393(4) .
C22 H22 0.9500 .
C23 C24 1.374(4) .
C23 H23 0.9500 .
C24 C25 1.383(4) .
C24 H24 0.9500 .
C25 H25 0.9500 .

loop_
_geom_torsion_atom_site_label_1
_geom_torsion_atom_site_label_2
_geom_torsion_atom_site_label_3
_geom_torsion_atom_site_label_4
_geom_torsion
C11 P1 O1 C1 148.9(2)
C21 P1 O1 C1 -112.8(2)
C15 N1 C11 C12 0.6(3)
Li1 N1 C11 C12 160.7(2)
C15 N1 C11 P1 -179.75(18)
Li1 N1 C11 P1 -19.7(3)
O1 P1 C11 N1 175.35(17)
C21 P1 C11 N1 73.23(18)
O1 P1 C11 C12 -5.1(2)
C21 P1 C11 C12 -107.2(2)
N1 C11 C12 C13 -0.7(4)
P1 C11 C12 C13 179.76(19)
C11 C12 C13 C14 0.5(4)
C12 C13 C14 C15 -0.4(4)
C11 N1 C15 C14 -0.5(4)
Li1 N1 C15 C14 -161.1(3)
C13 C14 C15 N1 0.4(4)
C25 N2 C21 C22 0.3(3)
Li1 N2 C21 C22 -173.2(2)
C25 N2 C21 P1 -177.26(17)
Li1 N2 C21 P1 9.3(3)
O1 P1 C21 N2 -168.35(17)
C11 P1 C21 N2 -67.57(18)
O1 P1 C21 C22 14.2(2)
C11 P1 C21 C22 114.9(2)
N2 C21 C22 C23 -0.2(4)
P1 C21 C22 C23 177.06(19)
C21 C22 C23 C24 -0.8(4)
C22 C23 C24 C25 1.8(4)
C21 N2 C25 C24 0.8(3)
Li1 N2 C25 C24 174.4(2)
C23 C24 C25 N2 -1.8(4)
